data_7036536
loop_
_publ_author_name
'Bhat, Sajad A.'
'Mague, Joel T.'
'Balakrishna, Maravanji S.'

_publ_section_title
;
 Gold(i) complexes of bisphosphines with bis(azol-1-yl)methane backbone:
 structure of a rare dinuclear gold(i) complex
 [(Au2Cl){CH2(1,2-C3H2N2PPh2)2}3Cl].
;
_journal_issue 40
_journal_name_full 'Dalton transactions (Cambridge, England : 2003)'
_journal_page_first 17696
_journal_page_last 17703
_journal_paper_doi 10.1039/c5dt03161c
_journal_volume 44
_journal_year 2015
_chemical_formula_moiety 'C93 H78 Au2 Cl N12 P6, Cl'
_chemical_formula_sum 'C93 H78 Au2 Cl2 N12 P6'
_chemical_formula_weight 2014.32
_space_group_crystal_system monoclinic
_space_group_IT_number 14
_space_group_name_Hall '-P 2yn'
_space_group_name_H-M_alt 'P 1 21/n 1'
_symmetry_space_group_name_Hall '-P 2yn'
_symmetry_space_group_name_H-M 'P 1 21/n 1'
_atom_sites_solution_hydrogens geom
_atom_sites_solution_primary direct
_atom_sites_solution_secondary difmap
_audit_creation_method SHELXL-2014/7
_audit_update_record
;
2015-09-04 deposited with the CCDC.
2015-09-10 downloaded from the CCDC.
;
_cell_angle_alpha 90
_cell_angle_beta 95.7770(13)
_cell_angle_gamma 90
_cell_formula_units_Z 4
_cell_length_a 13.2229(3)
_cell_length_b 26.6831(5)
_cell_length_c 24.6194(5)
_cell_measurement_reflns_used 9880
_cell_measurement_temperature 101.(2)
_cell_measurement_theta_max 59.9295
_cell_measurement_theta_min 3.3126
_cell_volume 8642.3(3)
_computing_cell_refinement '<i>SAINT</i> (Bruker AXS, 2013a)'
_computing_data_collection '<i>APEX2</i> (Bruker AXS, 2013)'
_computing_data_reduction '<i>SAINT</i>  (Bruker AXS, 2013a)'
_computing_molecular_graphics '<i>DIAMOND</i> (Brandenburg & Putz, 2012)'
_computing_publication_material '<i>SHELXTL</i> (Bruker AXS, 2008)'
_computing_structure_refinement 'SHELXL-2014/7 (Sheldrick, 2014)'
_computing_structure_solution '<i>SHELXT</i> (Bruker AXS, 2013c)'
_diffrn_ambient_temperature 101(2)
_diffrn_detector_area_resol_mean 10.4167
_diffrn_measured_fraction_theta_full 0.994
_diffrn_measured_fraction_theta_max 0.994
_diffrn_measurement_device_type 'Bruker D8 VENTURE PHOTON 100 CMOS'
_diffrn_measurement_method '\w scans'
_diffrn_radiation_monochromator mirror
_diffrn_radiation_type CuK\a
_diffrn_radiation_wavelength 1.54178
_diffrn_reflns_av_R_equivalents 0.1229
_diffrn_reflns_av_unetI/netI 0.1023
_diffrn_reflns_laue_measured_fraction_full 0.994
_diffrn_reflns_laue_measured_fraction_max 0.994
_diffrn_reflns_limit_h_max 14
_diffrn_reflns_limit_h_min -14
_diffrn_reflns_limit_k_max 29
_diffrn_reflns_limit_k_min -29
_diffrn_reflns_limit_l_max 27
_diffrn_reflns_limit_l_min -25
_diffrn_reflns_number 56893
_diffrn_reflns_point_group_measured_fraction_full 0.994
_diffrn_reflns_point_group_measured_fraction_max 0.994
_diffrn_reflns_theta_full 59.971
_diffrn_reflns_theta_max 59.971
_diffrn_reflns_theta_min 2.449
_diffrn_source 'INCOATEC I\mS micro--focus source'
_exptl_absorpt_coefficient_mu 8.333
_exptl_absorpt_correction_T_max 0.92
_exptl_absorpt_correction_T_min 0.68
_exptl_absorpt_correction_type multi-scan
_exptl_absorpt_process_details '<i>SADABS</i> (Bruker AXS, 2013b)'
_exptl_crystal_colour colourless
_exptl_crystal_density_diffrn 1.548
_exptl_crystal_density_method 'not measured'
_exptl_crystal_description plate
_exptl_crystal_F_000 4008
_exptl_crystal_size_max 0.080
_exptl_crystal_size_mid 0.030
_exptl_crystal_size_min 0.010
_exptl_transmission_factor_max 0.915
_exptl_transmission_factor_min 0.673
_refine_diff_density_max 1.905
_refine_diff_density_min -1.275
_refine_diff_density_rms 0.200
_refine_ls_extinction_method none
_refine_ls_goodness_of_fit_ref 1.096
_refine_ls_hydrogen_treatment constr
_refine_ls_matrix_type full
_refine_ls_number_parameters 1014
_refine_ls_number_reflns 12745
_refine_ls_number_restraints 260
_refine_ls_restrained_S_all 1.089
_refine_ls_R_factor_all 0.1285
_refine_ls_R_factor_gt 0.0851
_refine_ls_shift/su_max 0.001
_refine_ls_shift/su_mean 0.000
_refine_ls_structure_factor_coef Fsqd
_refine_ls_weighting_details 'w=1/[\s^2^(Fo^2^)+(0.0269P)^2^+218.0642P] where P=(Fo^2^+2Fc^2^)/3'
_refine_ls_weighting_scheme calc
_refine_ls_wR_factor_gt 0.1587
_refine_ls_wR_factor_ref 0.1764
_reflns_Friedel_coverage 0.000
_reflns_number_gt 8762
_reflns_number_total 12745
_reflns_threshold_expression 'I > 2\s(I)'
_cod_data_source_file c5dt03161c2.cif
_cod_data_source_block msb669_0m_a_sq
_cod_depositor_comments 'Adding full bibliography for 7036535--7036536.cif.'
_cod_database_code 7036536
_shelx_shelxl_version_number 2014/7
_shelx_space_group_comment
;
The symmetry employed for this shelxl refinement is uniquely defined
by the following loop, which should always be used as a source of
symmetry information in preference to the above space-group names.
They are only intended as comments.
;
_shelx_estimated_absorpt_t_min 0.555
_shelx_estimated_absorpt_t_max 0.921

loop_
_space_group_symop_operation_xyz
'x, y, z'
'-x+1/2, y+1/2, -z+1/2'
'-x, -y, -z'
'x-1/2, -y-1/2, z-1/2'

loop_
_atom_site_label
_atom_site_type_symbol
_atom_site_fract_x
_atom_site_fract_y
_atom_site_fract_z
_atom_site_U_iso_or_equiv
_atom_site_adp_type
_atom_site_occupancy
_atom_site_site_symmetry_order
_atom_site_calc_flag
_atom_site_refinement_flags_posn
_atom_site_refinement_flags_adp
_atom_site_refinement_flags_occupancy
_atom_site_disorder_assembly
_atom_site_disorder_group
Au1 Au 0.16925(5) 0.84897(2) 0.13352(2) 0.02806(18) Uani 1 1 d . . . . .
Au2 Au 0.26514(4) 0.68778(2) 0.00147(2) 0.02798(18) Uani 1 1 d . . . . .
Cl1 Cl 0.2462(3) 0.76911(14) 0.07278(14) 0.0323(9) Uani 1 1 d . . . . .
P1 P 0.2895(3) 0.82922(16) 0.20900(15) 0.0321(10) Uani 1 1 d . . . . .
P2 P 0.2305(3) 0.92489(15) 0.09326(15) 0.0305(9) Uani 1 1 d . . . . .
P3 P -0.0084(3) 0.83939(15) 0.11757(15) 0.0290(9) Uani 1 1 d . . . . .
P4 P 0.1349(3) 0.69512(16) -0.07085(15) 0.0305(9) Uani 1 1 d D . . . .
P5 P 0.2587(3) 0.62567(15) 0.07098(17) 0.0359(10) Uani 1 1 d D . . . .
P6 P 0.4369(3) 0.70440(15) -0.01404(16) 0.0308(9) Uani 1 1 d . . . . .
N1 N 0.4724(9) 0.8293(5) 0.1564(5) 0.036(3) Uani 1 1 d . . . . .
N2 N 0.5706(9) 0.8132(5) 0.1617(5) 0.040(3) Uani 1 1 d . . . . .
N3 N 0.4369(9) 0.9125(5) 0.1221(5) 0.040(3) Uani 1 1 d . . . . .
N4 N 0.5254(10) 0.9357(6) 0.1403(6) 0.052(4) Uani 1 1 d . . . . .
N5 N -0.0418(8) 0.8133(5) 0.0054(5) 0.030(3) Uani 1 1 d . . . . .
N6 N -0.0794(9) 0.8303(6) -0.0450(5) 0.041(3) Uani 1 1 d . . . . .
N7 N -0.0364(9) 0.7270(5) -0.0205(5) 0.035(3) Uani 1 1 d . . . . .
N8 N -0.1363(9) 0.7171(6) -0.0137(5) 0.043(4) Uani 1 1 d . . . . .
N9 N 0.3921(13) 0.6672(6) 0.1532(7) 0.068(5) Uani 1 1 d . U . . .
N10 N 0.4135(14) 0.6675(7) 0.2093(7) 0.076(5) Uani 1 1 d . U . . .
N11 N 0.5166(11) 0.6682(5) 0.0882(6) 0.050(4) Uani 1 1 d . U . . .
N12 N 0.5844(13) 0.6375(6) 0.1165(7) 0.069(5) Uani 1 1 d . U . . .
C1 C 0.2989(12) 0.8841(6) 0.2526(6) 0.037(4) Uani 1 1 d . . . . .
C2 C 0.3792(13) 0.9157(6) 0.2574(6) 0.043(4) Uani 1 1 d . U . . .
H2 H 0.4373 0.9077 0.2394 0.052 Uiso 1 1 calc R U . . .
C3 C 0.3794(14) 0.9598(7) 0.2883(8) 0.062(6) Uani 1 1 d . . . . .
H3 H 0.4363 0.9817 0.2911 0.074 Uiso 1 1 calc R U . . .
C4 C 0.2936(16) 0.9707(8) 0.3146(8) 0.071(7) Uani 1 1 d . . . . .
H4 H 0.2907 1.0007 0.3353 0.085 Uiso 1 1 calc R U . . .
C5 C 0.2150(16) 0.9387(8) 0.3108(8) 0.064(6) Uani 1 1 d . . . . .
H5 H 0.1578 0.9455 0.3301 0.077 Uiso 1 1 calc R U . . .
C6 C 0.2160(13) 0.8966(7) 0.2797(7) 0.050(5) Uani 1 1 d . . . . .
H6 H 0.1582 0.8752 0.2766 0.060 Uiso 1 1 calc R U . . .
C7 C 0.2586(12) 0.7786(6) 0.2548(7) 0.039(4) Uani 1 1 d . . . . .
C8 C 0.2853(13) 0.7786(7) 0.3088(6) 0.042(4) Uani 1 1 d . . . . .
H8 H 0.3234 0.8065 0.3236 0.051 Uiso 1 1 calc R U . . .
C9 C 0.2627(13) 0.7428(8) 0.3437(7) 0.054(5) Uani 1 1 d . . . . .
H9 H 0.2869 0.7442 0.3813 0.065 Uiso 1 1 calc R U . . .
C10 C 0.2024(16) 0.7034(7) 0.3226(8) 0.062(6) Uani 1 1 d . . . . .
H10 H 0.1838 0.6779 0.3466 0.075 Uiso 1 1 calc R U . . .
C11 C 0.1681(16) 0.7001(7) 0.2668(7) 0.062(6) Uani 1 1 d . . . . .
H11 H 0.1243 0.6740 0.2523 0.074 Uiso 1 1 calc R U . . .
C12 C 0.2037(12) 0.7385(7) 0.2338(7) 0.046(4) Uani 1 1 d . . . . .
H12 H 0.1886 0.7363 0.1953 0.055 Uiso 1 1 calc R U . . .
C13 C 0.4204(12) 0.8141(6) 0.1988(6) 0.035(4) Uani 1 1 d . . . . .
C14 C 0.4893(12) 0.7860(6) 0.2322(6) 0.039(4) Uani 1 1 d . . . . .
H14 H 0.4778 0.7700 0.2654 0.047 Uiso 1 1 calc R U . . .
C15 C 0.5787(13) 0.7862(7) 0.2069(7) 0.051(5) Uani 1 1 d . . . . .
H15 H 0.6387 0.7688 0.2206 0.061 Uiso 1 1 calc R U . . .
C16 C 0.4386(11) 0.8599(5) 0.1096(6) 0.033(4) Uani 1 1 d . . . . .
H16A H 0.4843 0.8543 0.0807 0.039 Uiso 1 1 calc R U . . .
H16B H 0.3694 0.8492 0.0951 0.039 Uiso 1 1 calc R U . . .
C17 C 0.4989(13) 0.9831(7) 0.1478(8) 0.051(5) Uani 1 1 d . . . . .
H17 H 0.5450 1.0082 0.1622 0.061 Uiso 1 1 calc R U . . .
C18 C 0.3966(12) 0.9920(7) 0.1323(7) 0.045(4) Uani 1 1 d . . . . .
H18 H 0.3618 1.0231 0.1320 0.054 Uiso 1 1 calc R U . . .
C19 C 0.3568(11) 0.9455(6) 0.1173(6) 0.037(4) Uani 1 1 d . . . . .
C20 C 0.1545(11) 0.9777(5) 0.1095(6) 0.030(4) Uani 1 1 d . . . . .
C21 C 0.1686(13) 1.0014(6) 0.1610(7) 0.046(5) Uani 1 1 d . . . . .
H21 H 0.2248 0.9921 0.1860 0.056 Uiso 1 1 calc R U . . .
C22 C 0.1030(13) 1.0377(7) 0.1756(7) 0.051(5) Uani 1 1 d . . . . .
H22 H 0.1137 1.0539 0.2100 0.061 Uiso 1 1 calc R U . . .
C23 C 0.0202(12) 1.0499(6) 0.1384(8) 0.048(5) Uani 1 1 d . . . . .
H23 H -0.0259 1.0751 0.1478 0.057 Uiso 1 1 calc R U . . .
C24 C 0.0030(12) 1.0266(6) 0.0881(6) 0.038(4) Uani 1 1 d . . . . .
H24 H -0.0545 1.0353 0.0637 0.045 Uiso 1 1 calc R U . . .
C25 C 0.0693(10) 0.9912(5) 0.0740(6) 0.025(3) Uani 1 1 d . . . . .
H25 H 0.0577 0.9753 0.0395 0.030 Uiso 1 1 calc R U . . .
C26 C 0.2313(10) 0.9266(6) 0.0197(6) 0.032(4) Uani 1 1 d . . . . .
C27 C 0.1985(11) 0.8871(6) -0.0116(6) 0.037(4) Uani 1 1 d . . . . .
H27 H 0.1712 0.8589 0.0055 0.045 Uiso 1 1 calc R U . . .
C28 C 0.2031(11) 0.8859(6) -0.0685(6) 0.035(4) Uani 1 1 d . . . . .
H28 H 0.1784 0.8580 -0.0899 0.042 Uiso 1 1 calc R U . . .
C29 C 0.2445(11) 0.9268(7) -0.0919(6) 0.041(4) Uani 1 1 d . . . . .
H29 H 0.2496 0.9265 -0.1301 0.049 Uiso 1 1 calc R U . . .
C30 C 0.2779(12) 0.9668(7) -0.0628(7) 0.045(4) Uani 1 1 d . . . . .
H30 H 0.3049 0.9945 -0.0809 0.055 Uiso 1 1 calc R U . . .
C31 C 0.2739(12) 0.9688(5) -0.0062(7) 0.040(4) Uani 1 1 d . . . . .
H31 H 0.2985 0.9972 0.0144 0.048 Uiso 1 1 calc R U . . .
C32 C -0.0740(11) 0.8885(6) 0.1504(5) 0.030(4) Uani 1 1 d . . . . .
C33 C -0.0179(12) 0.9205(6) 0.1865(6) 0.036(4) Uani 1 1 d . . . . .
H33 H 0.0539 0.9173 0.1917 0.043 Uiso 1 1 calc R U . . .
C34 C -0.0653(13) 0.9570(6) 0.2147(6) 0.040(4) Uani 1 1 d . . . . .
H34 H -0.0261 0.9794 0.2382 0.048 Uiso 1 1 calc R U . . .
C35 C -0.1688(15) 0.9606(7) 0.2086(7) 0.053(5) Uani 1 1 d . . . . .
H35 H -0.2010 0.9856 0.2283 0.064 Uiso 1 1 calc R U . . .
C36 C -0.2294(14) 0.9278(8) 0.1736(7) 0.056(6) Uani 1 1 d . . . . .
H36 H -0.3014 0.9302 0.1693 0.067 Uiso 1 1 calc R U . . .
C37 C -0.1793(12) 0.8926(7) 0.1466(6) 0.042(4) Uani 1 1 d . . . . .
H37 H -0.2185 0.8696 0.1238 0.050 Uiso 1 1 calc R U . . .
C38 C -0.0752(10) 0.7839(6) 0.1378(5) 0.028(4) Uani 1 1 d . . . . .
C39 C -0.0391(12) 0.7613(6) 0.1858(7) 0.045(4) Uani 1 1 d . . . . .
H39 H 0.0231 0.7725 0.2046 0.054 Uiso 1 1 calc R U . . .
C40 C -0.0925(13) 0.7219(7) 0.2077(7) 0.053(5) Uani 1 1 d . . . . .
H40 H -0.0662 0.7065 0.2410 0.063 Uiso 1 1 calc R U . . .
C41 C -0.1830(14) 0.7055(7) 0.1809(7) 0.051(5) Uani 1 1 d . . . . .
H41 H -0.2200 0.6792 0.1958 0.061 Uiso 1 1 calc R U . . .
C42 C -0.2193(11) 0.7274(6) 0.1326(7) 0.037(4) Uani 1 1 d . . . . .
H42 H -0.2815 0.7161 0.1140 0.045 Uiso 1 1 calc R U . . .
C43 C -0.1654(11) 0.7666(6) 0.1101(6) 0.033(4) Uani 1 1 d . . . . .
H43 H -0.1904 0.7811 0.0762 0.040 Uiso 1 1 calc R U . . .
C44 C -0.0554(9) 0.8469(5) 0.0460(5) 0.022(3) Uani 1 1 d . U . . .
C45 C -0.1067(11) 0.8877(6) 0.0201(6) 0.038(4) Uani 1 1 d . . . . .
H45 H -0.1286 0.9175 0.0366 0.045 Uiso 1 1 calc R U . . .
C46 C -0.1185(10) 0.8753(6) -0.0352(6) 0.033(4) Uani 1 1 d . . . . .
H46 H -0.1507 0.8964 -0.0628 0.040 Uiso 1 1 calc R U . . .
C47 C 0.0157(11) 0.7674(6) 0.0100(6) 0.038(4) Uani 1 1 d . . . . .
H47A H 0.0277 0.7577 0.0489 0.045 Uiso 1 1 calc R U . . .
H47B H 0.0827 0.7730 -0.0037 0.045 Uiso 1 1 calc R U . . .
C48 C -0.1563(13) 0.6780(7) -0.0456(7) 0.050(5) Uani 1 1 d . . . . .
H48 H -0.2213 0.6625 -0.0508 0.060 Uiso 1 1 calc R U . . .
C49 C -0.0722(12) 0.6615(6) -0.0713(6) 0.041(4) Uani 1 1 d . . . . .
H49 H -0.0693 0.6336 -0.0952 0.049 Uiso 1 1 calc R U . . .
C50 C 0.0039(12) 0.6936(7) -0.0550(6) 0.041(4) Uani 1 1 d . . . . .
C51 C 0.1403(12) 0.7487(6) -0.1163(6) 0.040(4) Uani 1 1 d . . . . .
C52 C 0.0574(12) 0.7756(6) -0.1383(6) 0.036(4) Uani 1 1 d . . . . .
H52 H -0.0075 0.7687 -0.1266 0.044 Uiso 1 1 calc R U . . .
C53 C 0.0665(12) 0.8115(6) -0.1760(6) 0.041(4) Uani 1 1 d . . . . .
H53 H 0.0079 0.8297 -0.1902 0.049 Uiso 1 1 calc R U . . .
C54 C 0.1592(14) 0.8223(8) -0.1944(7) 0.058(5) Uani 1 1 d . . . . .
H54 H 0.1638 0.8472 -0.2216 0.069 Uiso 1 1 calc R U . . .
C55 C 0.2440(14) 0.7973(7) -0.1735(6) 0.051(5) Uani 1 1 d . . . . .
H55 H 0.3079 0.8049 -0.1861 0.062 Uiso 1 1 calc R U . . .
C56 C 0.2376(11) 0.7611(7) -0.1343(7) 0.047(5) Uani 1 1 d . . . . .
H56 H 0.2972 0.7443 -0.1191 0.056 Uiso 1 1 calc R U . . .
C57 C 0.1358(17) 0.6430(6) -0.1188(7) 0.031(5) Uani 0.60(3) 1 d DG U P A 1
C58 C 0.1549(19) 0.6505(6) -0.1727(7) 0.046(6) Uani 0.60(3) 1 d G U P A 1
H58 H 0.1650 0.6834 -0.1858 0.055 Uiso 0.60(3) 1 calc R U P A 1
C59 C 0.1592(17) 0.6097(8) -0.2076(6) 0.041(6) Uani 0.60(3) 1 d G U P A 1
H59 H 0.1723 0.6148 -0.2444 0.049 Uiso 0.60(3) 1 calc R U P A 1
C60 C 0.1444(17) 0.5615(7) -0.1885(9) 0.048(6) Uani 0.60(3) 1 d G U P A 1
H60 H 0.1474 0.5336 -0.2123 0.058 Uiso 0.60(3) 1 calc R U P A 1
C61 C 0.125(2) 0.5541(6) -0.1346(10) 0.056(8) Uani 0.60(3) 1 d G U P A 1
H61 H 0.1152 0.5211 -0.1215 0.067 Uiso 0.60(3) 1 calc R U P A 1
C62 C 0.1210(19) 0.5948(7) -0.0998(8) 0.044(6) Uani 0.60(3) 1 d G U P A 1
H62 H 0.1079 0.5897 -0.0629 0.052 Uiso 0.60(3) 1 calc R U P A 1
C57A C 0.140(3) 0.6360(8) -0.1090(12) 0.031(5) Uani 0.40(3) 1 d DG U P A 2
C58A C 0.129(3) 0.6385(9) -0.1657(12) 0.046(6) Uani 0.40(3) 1 d G U P A 2
H58A H 0.1141 0.6696 -0.1835 0.055 Uiso 0.40(3) 1 calc R U P A 2
C59A C 0.140(3) 0.5954(12) -0.1964(10) 0.041(6) Uani 0.40(3) 1 d G U P A 2
H59A H 0.1320 0.5971 -0.2351 0.049 Uiso 0.40(3) 1 calc R U P A 2
C60A C 0.162(3) 0.5499(8) -0.1704(13) 0.048(6) Uani 0.40(3) 1 d G U P A 2
H60A H 0.1689 0.5204 -0.1913 0.058 Uiso 0.40(3) 1 calc R U P A 2
C61A C 0.173(3) 0.5474(7) -0.1137(13) 0.056(8) Uani 0.40(3) 1 d G U P A 2
H61A H 0.1879 0.5163 -0.0959 0.067 Uiso 0.40(3) 1 calc R U P A 2
C62A C 0.162(3) 0.5905(10) -0.0830(10) 0.044(6) Uani 0.40(3) 1 d G U P A 2
H62A H 0.1700 0.5888 -0.0443 0.052 Uiso 0.40(3) 1 calc R U P A 2
C63 C 0.1280(10) 0.6040(12) 0.0689(13) 0.070(7) Uani 0.54(2) 1 d DG U P B 1
C64 C 0.0555(18) 0.6400(8) 0.0779(12) 0.034(5) Uani 0.54(2) 1 d G U P B 1
H64 H 0.0758 0.6736 0.0858 0.041 Uiso 0.54(2) 1 calc R U P B 1
C65 C -0.0466(15) 0.6268(9) 0.0754(12) 0.047(7) Uani 0.54(2) 1 d G U P B 1
H65 H -0.0961 0.6514 0.0816 0.056 Uiso 0.54(2) 1 calc R U P B 1
C66 C -0.0762(11) 0.5777(10) 0.0638(16) 0.102(12) Uani 0.54(2) 1 d G U P B 1
H66 H -0.1459 0.5687 0.0621 0.123 Uiso 0.54(2) 1 calc R U P B 1
C67 C -0.0037(19) 0.5417(8) 0.0548(15) 0.095(12) Uani 0.54(2) 1 d G U P B 1
H67 H -0.0240 0.5081 0.0469 0.115 Uiso 0.54(2) 1 calc R U P B 1
C68 C 0.0983(16) 0.5549(10) 0.0573(13) 0.077(9) Uani 0.54(2) 1 d G U P B 1
H68 H 0.1479 0.5303 0.0511 0.092 Uiso 0.54(2) 1 calc R U P B 1
C63A C 0.1286(13) 0.6080(14) 0.0794(16) 0.070(7) Uani 0.46(2) 1 d DG U P B 2
C64A C 0.059(2) 0.6447(10) 0.0897(14) 0.034(5) Uani 0.46(2) 1 d G U P B 2
H64A H 0.0763 0.6791 0.0877 0.041 Uiso 0.46(2) 1 calc R U P B 2
C65A C -0.0374(18) 0.6312(11) 0.1030(14) 0.047(7) Uani 0.46(2) 1 d G U P B 2
H65A H -0.0853 0.6563 0.1100 0.056 Uiso 0.46(2) 1 calc R U P B 2
C66A C -0.0634(16) 0.5808(12) 0.1059(18) 0.102(12) Uani 0.46(2) 1 d G U P B 2
H66A H -0.1290 0.5715 0.1150 0.123 Uiso 0.46(2) 1 calc R U P B 2
C67A C 0.007(2) 0.5440(9) 0.0956(18) 0.095(12) Uani 0.46(2) 1 d G U P B 2
H67A H -0.0110 0.5096 0.0977 0.115 Uiso 0.46(2) 1 calc R U P B 2
C68A C 0.1027(18) 0.5576(12) 0.0824(16) 0.077(9) Uani 0.46(2) 1 d G U P B 2
H68A H 0.1506 0.5325 0.0754 0.092 Uiso 0.46(2) 1 calc R U P B 2
C69 C 0.3285(10) 0.5695(4) 0.0586(6) 0.073(6) Uani 1 1 d G U . . .
C70 C 0.3941(11) 0.5487(5) 0.1003(5) 0.065(6) Uani 1 1 d G U . . .
H70 H 0.4047 0.5651 0.1346 0.078 Uiso 1 1 calc R U . . .
C71 C 0.4441(10) 0.5040(5) 0.0916(6) 0.092(8) Uani 1 1 d G U . . .
H71 H 0.4889 0.4899 0.1201 0.110 Uiso 1 1 calc R U . . .
C72 C 0.4285(12) 0.4801(5) 0.0413(7) 0.109(9) Uani 1 1 d G U . . .
H72 H 0.4627 0.4496 0.0355 0.131 Uiso 1 1 calc R U . . .
C73 C 0.3629(13) 0.5009(6) -0.0003(5) 0.119(10) Uani 1 1 d G U . . .
H73 H 0.3523 0.4845 -0.0347 0.143 Uiso 1 1 calc R U . . .
C74 C 0.3130(11) 0.5455(6) 0.0083(5) 0.085(7) Uani 1 1 d G U . . .
H74 H 0.2681 0.5597 -0.0202 0.102 Uiso 1 1 calc R U . . .
C75 C 0.3058(16) 0.6393(8) 0.1368(8) 0.065(6) Uani 1 1 d . U . . .
C76 C 0.2651(18) 0.6204(8) 0.1854(9) 0.079(7) Uani 1 1 d . U . . .
H76 H 0.2060 0.6008 0.1885 0.095 Uiso 1 1 calc R U . . .
C77 C 0.3385(18) 0.6394(9) 0.2276(10) 0.084(7) Uani 1 1 d . U . . .
H77 H 0.3346 0.6327 0.2653 0.101 Uiso 1 1 calc R U . . .
C78 C 0.4548(14) 0.6971(7) 0.1192(7) 0.055(5) Uani 1 1 d . U . . .
H78A H 0.4096 0.7182 0.0942 0.067 Uiso 1 1 calc R U . . .
H78B H 0.4987 0.7197 0.1432 0.067 Uiso 1 1 calc R U . . .
C79 C 0.6336(14) 0.6200(7) 0.0789(8) 0.053(5) Uani 1 1 d . U . . .
H79 H 0.6887 0.5975 0.0868 0.064 Uiso 1 1 calc R U . . .
C80 C 0.6020(13) 0.6358(6) 0.0235(8) 0.052(5) Uani 1 1 d . U . . .
H80 H 0.6275 0.6263 -0.0097 0.063 Uiso 1 1 calc R U . . .
C81 C 0.5256(12) 0.6682(6) 0.0324(7) 0.044(4) Uani 1 1 d . U . . .
C82 C 0.4590(10) 0.6810(6) -0.0805(6) 0.033(4) Uani 1 1 d . . . . .
C83 C 0.4136(13) 0.6359(6) -0.0991(7) 0.047(5) Uani 1 1 d . . . . .
H83 H 0.3786 0.6158 -0.0752 0.057 Uiso 1 1 calc R U . . .
C84 C 0.4198(12) 0.6207(7) -0.1519(8) 0.052(5) Uani 1 1 d . . . . .
H84 H 0.3912 0.5894 -0.1638 0.062 Uiso 1 1 calc R U . . .
C85 C 0.4658(15) 0.6494(9) -0.1871(8) 0.071(6) Uani 1 1 d . . . . .
H85 H 0.4660 0.6387 -0.2239 0.085 Uiso 1 1 calc R U . . .
C86 C 0.5127(15) 0.6940(8) -0.1711(7) 0.067(6) Uani 1 1 d . . . . .
H86 H 0.5466 0.7133 -0.1962 0.081 Uiso 1 1 calc R U . . .
C87 C 0.5095(13) 0.7104(6) -0.1172(7) 0.052(5) Uani 1 1 d . . . . .
H87 H 0.5410 0.7410 -0.1054 0.062 Uiso 1 1 calc R U . . .
C88 C 0.4906(11) 0.7674(6) -0.0120(5) 0.033(4) Uani 1 1 d . . . . .
C89 C 0.5955(12) 0.7748(6) -0.0014(6) 0.036(4) Uani 1 1 d . . . . .
H89 H 0.6391 0.7475 0.0091 0.044 Uiso 1 1 calc R U . . .
C90 C 0.6347(12) 0.8219(7) -0.0063(7) 0.046(5) Uani 1 1 d . . . . .
H90 H 0.7059 0.8270 0.0008 0.055 Uiso 1 1 calc R U . . .
C91 C 0.5738(13) 0.8610(7) -0.0210(7) 0.049(5) Uani 1 1 d . . . . .
H91 H 0.6028 0.8932 -0.0252 0.059 Uiso 1 1 calc R U . . .
C92 C 0.4697(12) 0.8550(6) -0.0302(6) 0.039(4) Uani 1 1 d . . . . .
H92 H 0.4271 0.8831 -0.0393 0.047 Uiso 1 1 calc R U . . .
C93 C 0.4275(12) 0.8075(6) -0.0259(6) 0.037(4) Uani 1 1 d . . . . .
H93 H 0.3561 0.8028 -0.0324 0.044 Uiso 1 1 calc R U . . .
Cl2 Cl 0.8234(4) 0.57261(19) 0.2598(2) 0.0672(14) Uani 1 1 d . . . . .

loop_
_atom_site_aniso_label
_atom_site_aniso_U_11
_atom_site_aniso_U_22
_atom_site_aniso_U_33
_atom_site_aniso_U_23
_atom_site_aniso_U_13
_atom_site_aniso_U_12
Au1 0.0240(3) 0.0380(4) 0.0210(3) -0.0014(3) -0.0034(2) 0.0017(3)
Au2 0.0222(3) 0.0400(4) 0.0215(3) -0.0045(3) 0.0013(3) -0.0021(3)
Cl1 0.033(2) 0.040(2) 0.0221(19) -0.0063(17) -0.0026(16) 0.0025(17)
P1 0.032(2) 0.044(3) 0.019(2) -0.0018(18) -0.0036(16) 0.0043(19)
P2 0.027(2) 0.037(2) 0.026(2) 0.0014(18) -0.0029(17) -0.0012(18)
P3 0.025(2) 0.041(2) 0.021(2) 0.0012(18) 0.0009(16) 0.0014(18)
P4 0.0181(19) 0.054(3) 0.018(2) -0.0045(19) -0.0046(15) -0.0028(19)
P5 0.036(2) 0.032(2) 0.040(3) -0.001(2) 0.0074(19) 0.0028(19)
P6 0.023(2) 0.033(2) 0.036(2) -0.0009(18) 0.0018(17) 0.0026(17)
N1 0.034(8) 0.048(9) 0.024(7) -0.009(6) -0.003(6) 0.003(6)
N2 0.032(8) 0.055(9) 0.028(8) -0.002(7) -0.013(6) 0.009(7)
N3 0.027(8) 0.051(9) 0.039(8) 0.007(7) -0.016(6) 0.002(7)
N4 0.026(8) 0.053(10) 0.072(11) 0.002(8) -0.015(7) -0.008(7)
N5 0.022(6) 0.047(8) 0.022(7) 0.000(6) 0.004(5) -0.011(6)
N6 0.027(7) 0.064(10) 0.030(8) 0.014(7) -0.003(6) -0.008(7)
N7 0.024(7) 0.052(9) 0.028(7) 0.009(7) 0.000(6) -0.006(6)
N8 0.019(7) 0.067(10) 0.044(9) -0.003(8) 0.002(6) -0.008(7)
N9 0.076(7) 0.072(7) 0.055(7) 0.009(6) 0.003(6) -0.010(6)
N10 0.081(7) 0.080(8) 0.067(7) 0.006(6) 0.001(6) 0.004(6)
N11 0.054(6) 0.037(6) 0.053(6) 0.007(5) -0.020(5) 0.000(5)
N12 0.069(7) 0.061(7) 0.074(7) 0.000(6) -0.012(6) 0.001(6)
C1 0.042(10) 0.062(12) 0.009(8) -0.004(8) 0.006(7) -0.005(9)
C2 0.040(6) 0.052(7) 0.036(6) -0.006(6) -0.006(5) 0.006(6)
C3 0.049(12) 0.060(13) 0.069(14) -0.025(11) -0.028(10) 0.008(10)
C4 0.064(14) 0.078(16) 0.066(14) -0.048(12) -0.016(11) 0.026(13)
C5 0.064(14) 0.078(15) 0.051(13) -0.028(12) 0.008(10) 0.000(12)
C6 0.049(11) 0.054(12) 0.043(11) -0.026(9) -0.019(9) -0.002(9)
C7 0.035(9) 0.030(9) 0.053(12) -0.006(8) 0.008(8) 0.006(8)
C8 0.058(11) 0.055(12) 0.017(9) 0.016(8) 0.016(8) 0.021(9)
C9 0.042(11) 0.079(15) 0.039(11) -0.003(11) -0.007(9) 0.023(10)
C10 0.086(15) 0.049(13) 0.054(13) 0.019(10) 0.016(11) 0.002(11)
C11 0.090(16) 0.061(14) 0.036(11) 0.004(10) 0.012(10) -0.008(11)
C12 0.037(10) 0.060(12) 0.038(10) 0.001(9) -0.003(8) 0.005(9)
C13 0.040(9) 0.040(10) 0.024(9) -0.001(8) -0.010(7) 0.007(8)
C14 0.039(10) 0.053(11) 0.021(9) 0.001(8) -0.016(7) -0.001(8)
C15 0.038(10) 0.080(14) 0.029(10) -0.028(10) -0.017(8) 0.030(10)
C16 0.028(8) 0.032(10) 0.037(9) 0.012(7) -0.003(7) 0.003(7)
C17 0.038(11) 0.041(12) 0.070(13) 0.005(10) -0.009(9) -0.014(9)
C18 0.037(10) 0.043(11) 0.054(12) -0.003(9) -0.005(8) -0.002(8)
C19 0.028(9) 0.041(10) 0.037(10) -0.003(8) -0.014(7) -0.003(8)
C20 0.035(9) 0.030(9) 0.024(8) -0.002(7) 0.001(7) -0.006(7)
C21 0.042(10) 0.050(11) 0.048(11) -0.018(9) 0.008(8) 0.000(9)
C22 0.045(11) 0.074(14) 0.032(10) -0.015(9) -0.011(8) 0.000(10)
C23 0.031(10) 0.031(10) 0.083(15) 0.015(10) 0.013(9) 0.014(8)
C24 0.038(10) 0.042(10) 0.031(10) 0.003(8) -0.008(7) -0.006(8)
C25 0.028(8) 0.020(8) 0.028(8) 0.000(7) 0.003(7) 0.002(7)
C26 0.014(7) 0.047(10) 0.036(9) 0.003(8) 0.003(7) 0.011(7)
C27 0.034(9) 0.036(10) 0.041(10) -0.001(8) 0.004(8) 0.009(8)
C28 0.026(9) 0.046(11) 0.033(9) -0.009(8) -0.004(7) 0.002(8)
C29 0.034(9) 0.068(13) 0.022(9) 0.006(9) 0.006(7) 0.005(9)
C30 0.039(10) 0.057(12) 0.042(11) 0.006(10) 0.012(8) 0.000(9)
C31 0.052(11) 0.010(8) 0.057(12) -0.003(8) -0.003(9) 0.002(7)
C32 0.042(10) 0.037(9) 0.012(8) 0.005(7) 0.010(7) 0.009(8)
C33 0.043(10) 0.041(10) 0.026(9) 0.001(8) 0.020(7) 0.028(8)
C34 0.047(11) 0.044(11) 0.029(9) 0.001(8) 0.005(8) -0.004(9)
C35 0.076(15) 0.043(11) 0.045(12) 0.005(9) 0.028(11) 0.026(10)
C36 0.044(11) 0.091(16) 0.034(10) 0.016(11) 0.013(9) 0.035(11)
C37 0.032(9) 0.069(13) 0.026(9) 0.002(9) 0.010(7) 0.006(9)
C38 0.021(8) 0.047(10) 0.015(8) 0.002(7) -0.006(6) -0.001(7)
C39 0.036(10) 0.054(12) 0.044(11) 0.014(9) 0.005(8) -0.003(9)
C40 0.035(11) 0.072(14) 0.052(12) 0.027(10) 0.009(9) 0.007(10)
C41 0.057(12) 0.056(12) 0.045(11) 0.019(10) 0.031(10) 0.021(10)
C42 0.025(9) 0.035(10) 0.052(11) 0.002(8) 0.005(8) -0.005(7)
C43 0.027(9) 0.039(10) 0.034(9) 0.003(8) 0.007(7) 0.005(7)
C44 0.010(5) 0.028(6) 0.030(6) -0.004(5) 0.008(5) 0.002(5)
C45 0.022(8) 0.056(11) 0.034(10) -0.004(8) 0.001(7) -0.020(8)
C46 0.018(8) 0.057(12) 0.024(9) 0.022(8) -0.002(6) -0.007(8)
C47 0.027(9) 0.055(11) 0.030(9) -0.010(8) -0.001(7) 0.011(8)
C48 0.035(10) 0.064(13) 0.051(12) -0.005(10) 0.005(9) -0.019(9)
C49 0.039(10) 0.051(11) 0.032(9) -0.006(8) 0.001(8) -0.005(9)
C50 0.038(10) 0.059(12) 0.026(9) 0.002(9) 0.000(7) -0.005(9)
C51 0.043(10) 0.050(11) 0.024(9) 0.007(8) -0.004(8) -0.001(9)
C52 0.039(10) 0.050(11) 0.018(8) -0.006(8) -0.009(7) -0.002(8)
C53 0.042(10) 0.046(11) 0.034(10) -0.017(9) -0.004(8) -0.004(9)
C54 0.062(13) 0.084(15) 0.028(10) -0.003(10) 0.013(9) -0.002(12)
C55 0.054(12) 0.078(14) 0.024(9) 0.022(9) 0.013(8) -0.001(10)
C56 0.010(8) 0.077(13) 0.050(11) 0.002(10) -0.008(7) 0.004(8)
C57 0.030(6) 0.035(6) 0.029(6) -0.002(4) 0.000(4) 0.000(4)
C58 0.045(8) 0.048(7) 0.045(7) -0.002(5) 0.003(5) -0.003(5)
C59 0.040(7) 0.045(7) 0.039(7) 0.000(5) 0.005(5) 0.001(5)
C60 0.048(7) 0.048(8) 0.048(8) -0.005(5) 0.003(5) 0.000(5)
C61 0.057(9) 0.054(8) 0.056(9) -0.002(5) 0.001(5) -0.001(5)
C62 0.044(8) 0.043(7) 0.042(8) -0.002(5) -0.001(5) -0.001(5)
C57A 0.030(6) 0.035(6) 0.029(6) -0.002(4) 0.000(4) 0.000(4)
C58A 0.045(8) 0.048(7) 0.045(7) -0.002(5) 0.003(5) -0.003(5)
C59A 0.040(7) 0.045(7) 0.039(7) 0.000(5) 0.005(5) 0.001(5)
C60A 0.048(7) 0.048(8) 0.048(8) -0.005(5) 0.003(5) 0.000(5)
C61A 0.057(9) 0.054(8) 0.056(9) -0.002(5) 0.001(5) -0.001(5)
C62A 0.044(8) 0.043(7) 0.042(8) -0.002(5) -0.001(5) -0.001(5)
C63 0.070(8) 0.068(8) 0.072(8) 0.004(5) 0.009(5) -0.002(5)
C64 0.035(6) 0.033(6) 0.035(7) -0.003(5) 0.004(4) 0.002(4)
C65 0.044(7) 0.049(8) 0.049(8) -0.003(5) 0.006(5) 0.002(5)
C66 0.101(13) 0.102(13) 0.103(13) 0.001(5) 0.011(5) 0.000(5)
C67 0.095(12) 0.095(12) 0.096(13) 0.000(5) 0.010(5) -0.003(5)
C68 0.077(10) 0.077(10) 0.077(11) 0.003(5) 0.008(5) -0.002(5)
C63A 0.070(8) 0.068(8) 0.072(8) 0.004(5) 0.009(5) -0.002(5)
C64A 0.035(6) 0.033(6) 0.035(7) -0.003(5) 0.004(4) 0.002(4)
C65A 0.044(7) 0.049(8) 0.049(8) -0.003(5) 0.006(5) 0.002(5)
C66A 0.101(13) 0.102(13) 0.103(13) 0.001(5) 0.011(5) 0.000(5)
C67A 0.095(12) 0.095(12) 0.096(13) 0.000(5) 0.010(5) -0.003(5)
C68A 0.077(10) 0.077(10) 0.077(11) 0.003(5) 0.008(5) -0.002(5)
C69 0.080(8) 0.072(8) 0.067(8) 0.006(6) 0.004(6) 0.002(6)
C70 0.066(8) 0.063(8) 0.068(8) 0.005(6) 0.016(6) 0.004(6)
C71 0.093(9) 0.089(9) 0.093(9) -0.001(7) 0.013(7) 0.004(7)
C72 0.114(11) 0.106(11) 0.107(11) -0.005(7) 0.012(7) 0.005(7)
C73 0.121(11) 0.116(11) 0.120(11) -0.006(7) 0.007(7) 0.008(7)
C74 0.084(9) 0.086(9) 0.086(9) -0.009(6) 0.009(6) 0.000(6)
C75 0.073(8) 0.068(8) 0.056(8) 0.004(6) 0.008(6) -0.010(6)
C76 0.082(9) 0.076(9) 0.079(9) 0.000(6) 0.011(6) 0.004(6)
C77 0.086(9) 0.087(9) 0.080(9) 0.002(6) 0.009(6) 0.004(6)
C78 0.062(7) 0.054(7) 0.048(7) 0.002(6) -0.007(6) -0.006(6)
C79 0.046(7) 0.056(7) 0.057(7) 0.008(6) -0.004(6) -0.004(6)
C80 0.048(7) 0.046(7) 0.062(7) -0.002(6) 0.003(6) -0.004(6)
C81 0.040(6) 0.038(7) 0.054(7) 0.001(6) 0.000(6) -0.005(5)
C82 0.014(7) 0.056(11) 0.030(9) -0.007(8) 0.012(6) 0.002(7)
C83 0.050(11) 0.041(11) 0.053(12) -0.009(9) 0.015(9) -0.001(9)
C84 0.033(10) 0.051(12) 0.072(14) -0.041(11) 0.001(9) -0.008(9)
C85 0.059(13) 0.097(17) 0.059(14) -0.040(13) 0.021(11) -0.014(13)
C86 0.079(14) 0.101(17) 0.025(10) -0.014(11) 0.024(10) -0.033(13)
C87 0.062(12) 0.037(10) 0.062(13) -0.016(9) 0.035(10) -0.001(9)
C88 0.031(9) 0.055(11) 0.013(8) 0.001(7) -0.005(6) -0.014(8)
C89 0.039(10) 0.046(11) 0.024(9) 0.010(8) -0.002(7) 0.001(8)
C90 0.020(9) 0.057(13) 0.059(12) 0.015(10) -0.003(8) 0.000(9)
C91 0.044(11) 0.058(13) 0.045(11) 0.002(9) 0.007(9) -0.016(10)
C92 0.045(10) 0.030(10) 0.041(10) 0.006(8) -0.001(8) 0.006(8)
C93 0.035(9) 0.036(10) 0.038(10) 0.005(8) -0.007(7) 0.010(8)
Cl2 0.064(3) 0.061(3) 0.080(4) 0.003(3) 0.029(3) 0.002(3)

loop_
_atom_type_symbol
_atom_type_description
_atom_type_scat_dispersion_real
_atom_type_scat_dispersion_imag
_atom_type_scat_source
C C 0.0181 0.0091 'International Tables Vol C Tables 4.2.6.8 and 6.1.1.4'
H H 0.0000 0.0000 'International Tables Vol C Tables 4.2.6.8 and 6.1.1.4'
N N 0.0311 0.0180 'International Tables Vol C Tables 4.2.6.8 and 6.1.1.4'
P P 0.2955 0.4335 'International Tables Vol C Tables 4.2.6.8 and 6.1.1.4'
Cl Cl 0.3639 0.7018 'International Tables Vol C Tables 4.2.6.8 and 6.1.1.4'
Au Au -4.4197 7.2980 'International Tables Vol C Tables 4.2.6.8 and 6.1.1.4'

loop_
_geom_angle_atom_site_label_1
_geom_angle_atom_site_label_2
_geom_angle_atom_site_label_3
_geom_angle
P3 Au1 P1 133.06(13)
P3 Au1 P2 112.95(13)
P1 Au1 P2 106.21(14)
P3 Au1 Cl1 103.55(12)
P1 Au1 Cl1 89.90(12)
P2 Au1 Cl1 104.97(12)
P4 Au2 P6 119.94(13)
P4 Au2 P5 121.51(14)
P6 Au2 P5 110.32(14)
P4 Au2 Cl1 107.62(12)
P6 Au2 Cl1 95.88(12)
P5 Au2 Cl1 94.36(12)
Au2 Cl1 Au1 164.06(14)
C1 P1 C13 104.6(7)
C1 P1 C7 103.8(7)
C13 P1 C7 101.3(7)
C1 P1 Au1 106.5(5)
C13 P1 Au1 120.8(5)
C7 P1 Au1 118.1(6)
C20 P2 C19 102.0(7)
C20 P2 C26 105.2(7)
C19 P2 C26 102.8(7)
C20 P2 Au1 110.3(5)
C19 P2 Au1 117.2(5)
C26 P2 Au1 117.6(6)
C32 P3 C44 102.8(6)
C32 P3 C38 101.5(7)
C44 P3 C38 103.1(6)
C32 P3 Au1 111.2(5)
C44 P3 Au1 112.8(4)
C38 P3 Au1 123.1(5)
C50 P4 C51 104.3(8)
C50 P4 C57 101.0(9)
C51 P4 C57 101.3(9)
C50 P4 C57A 100.2(12)
C51 P4 C57A 110.7(12)
C50 P4 Au2 118.4(5)
C51 P4 Au2 117.3(5)
C57 P4 Au2 112.0(7)
C57A P4 Au2 104.6(11)
C75 P5 C69 101.1(9)
C75 P5 C63A 101.8(14)
C69 P5 C63A 108.1(13)
C75 P5 C63 110.4(13)
C69 P5 C63 103.4(11)
C75 P5 Au2 119.6(7)
C69 P5 Au2 113.6(5)
C63A P5 Au2 111.4(13)
C63 P5 Au2 107.6(10)
C82 P6 C88 104.2(7)
C82 P6 C81 103.4(8)
C88 P6 C81 104.3(7)
C82 P6 Au2 109.0(5)
C88 P6 Au2 122.8(5)
C81 P6 Au2 111.3(5)
N2 N1 C13 112.3(12)
N2 N1 C16 118.1(12)
C13 N1 C16 129.6(13)
C15 N2 N1 104.5(13)
N4 N3 C19 111.6(13)
N4 N3 C16 118.9(13)
C19 N3 C16 129.5(13)
C17 N4 N3 104.4(13)
N6 N5 C44 112.6(13)
N6 N5 C47 119.6(12)
C44 N5 C47 127.3(12)
C46 N6 N5 104.1(13)
C50 N7 N8 112.8(13)
C50 N7 C47 127.6(12)
N8 N7 C47 119.5(13)
C48 N8 N7 102.5(13)
N10 N9 C75 111.9(16)
N10 N9 C78 119.7(16)
C75 N9 C78 128.3(16)
C77 N10 N9 104.2(18)
N12 N11 C81 112.9(15)
N12 N11 C78 116.2(15)
C81 N11 C78 130.6(15)
C79 N12 N11 101.9(16)
C2 C1 C6 117.6(16)
C2 C1 P1 124.2(12)
C6 C1 P1 118.1(12)
C1 C2 C3 122.0(17)
C1 C2 H2 119.0
C3 C2 H2 119.0
C4 C3 C2 118.1(18)
C4 C3 H3 121.0
C2 C3 H3 121.0
C5 C4 C3 119.7(18)
C5 C4 H4 120.2
C3 C4 H4 120.2
C4 C5 C6 121.0(19)
C4 C5 H5 119.5
C6 C5 H5 119.5
C5 C6 C1 121.6(18)
C5 C6 H6 119.2
C1 C6 H6 119.2
C8 C7 C12 116.9(16)
C8 C7 P1 123.8(14)
C12 C7 P1 119.2(13)
C9 C8 C7 125.6(19)
C9 C8 H8 117.2
C7 C8 H8 117.2
C8 C9 C10 117.2(17)
C8 C9 H9 121.4
C10 C9 H9 121.4
C9 C10 C11 122.1(18)
C9 C10 H10 119.0
C11 C10 H10 119.0
C10 C11 C12 114.9(18)
C10 C11 H11 122.6
C12 C11 H11 122.6
C7 C12 C11 123.0(17)
C7 C12 H12 118.5
C11 C12 H12 118.5
N1 C13 C14 105.3(14)
N1 C13 P1 126.7(11)
C14 C13 P1 128.1(13)
C13 C14 C15 105.8(15)
C13 C14 H14 127.1
C15 C14 H14 127.1
N2 C15 C14 112.2(14)
N2 C15 H15 123.9
C14 C15 H15 123.9
N3 C16 N1 113.0(12)
N3 C16 H16A 109.0
N1 C16 H16A 109.0
N3 C16 H16B 109.0
N1 C16 H16B 109.0
H16A C16 H16B 107.8
N4 C17 C18 112.8(15)
N4 C17 H17 123.6
C18 C17 H17 123.6
C19 C18 C17 104.7(15)
C19 C18 H18 127.6
C17 C18 H18 127.6
N3 C19 C18 106.4(13)
N3 C19 P2 120.9(12)
C18 C19 P2 132.6(13)
C25 C20 C21 118.0(14)
C25 C20 P2 119.7(11)
C21 C20 P2 121.6(12)
C22 C21 C20 121.4(16)
C22 C21 H21 119.3
C20 C21 H21 119.3
C21 C22 C23 117.9(16)
C21 C22 H22 121.0
C23 C22 H22 121.0
C24 C23 C22 122.0(16)
C24 C23 H23 119.0
C22 C23 H23 119.0
C25 C24 C23 119.3(15)
C25 C24 H24 120.4
C23 C24 H24 120.4
C24 C25 C20 121.3(14)
C24 C25 H25 119.3
C20 C25 H25 119.3
C27 C26 C31 118.5(15)
C27 C26 P2 121.1(12)
C31 C26 P2 120.3(12)
C26 C27 C28 122.8(16)
C26 C27 H27 118.6
C28 C27 H27 118.6
C29 C28 C27 117.3(15)
C29 C28 H28 121.4
C27 C28 H28 121.4
C30 C29 C28 122.4(15)
C30 C29 H29 118.8
C28 C29 H29 118.8
C29 C30 C31 121.3(16)
C29 C30 H30 119.4
C31 C30 H30 119.4
C30 C31 C26 117.8(15)
C30 C31 H31 121.1
C26 C31 H31 121.1
C33 C32 C37 117.5(14)
C33 C32 P3 118.8(11)
C37 C32 P3 123.3(13)
C34 C33 C32 120.9(15)
C34 C33 H33 119.6
C32 C33 H33 119.6
C35 C34 C33 119.7(16)
C35 C34 H34 120.1
C33 C34 H34 120.1
C34 C35 C36 121.4(16)
C34 C35 H35 119.3
C36 C35 H35 119.3
C37 C36 C35 116.8(16)
C37 C36 H36 121.6
C35 C36 H36 121.6
C36 C37 C32 123.7(17)
C36 C37 H37 118.2
C32 C37 H37 118.2
C39 C38 C43 119.0(14)
C39 C38 P3 117.2(11)
C43 C38 P3 123.5(11)
C38 C39 C40 121.1(16)
C38 C39 H39 119.5
C40 C39 H39 119.5
C41 C40 C39 119.9(16)
C41 C40 H40 120.0
C39 C40 H40 120.0
C42 C41 C40 119.5(17)
C42 C41 H41 120.2
C40 C41 H41 120.2
C41 C42 C43 120.8(16)
C41 C42 H42 119.6
C43 C42 H42 119.6
C38 C43 C42 119.7(14)
C38 C43 H43 120.1
C42 C43 H43 120.1
N5 C44 C45 105.6(12)
N5 C44 P3 125.4(11)
C45 C44 P3 128.9(11)
C46 C45 C44 105.1(15)
C46 C45 H45 127.4
C44 C45 H45 127.4
N6 C46 C45 112.6(14)
N6 C46 H46 123.7
C45 C46 H46 123.7
N5 C47 N7 111.9(12)
N5 C47 H47A 109.2
N7 C47 H47A 109.2
N5 C47 H47B 109.2
N7 C47 H47B 109.2
H47A C47 H47B 107.9
N8 C48 C49 113.4(15)
N8 C48 H48 123.3
C49 C48 H48 123.3
C50 C49 C48 105.4(15)
C50 C49 H49 127.3
C48 C49 H49 127.3
C49 C50 N7 105.8(14)
C49 C50 P4 130.4(14)
N7 C50 P4 123.8(12)
C52 C51 C56 117.5(15)
C52 C51 P4 124.9(13)
C56 C51 P4 117.4(12)
C53 C52 C51 121.3(16)
C53 C52 H52 119.3
C51 C52 H52 119.3
C52 C53 C54 121.2(17)
C52 C53 H53 119.4
C54 C53 H53 119.4
C55 C54 C53 120.0(18)
C55 C54 H54 120.0
C53 C54 H54 120.0
C54 C55 C56 120.2(16)
C54 C55 H55 119.9
C56 C55 H55 119.9
C55 C56 C51 119.8(15)
C55 C56 H56 120.1
C51 C56 H56 120.1
C58 C57 C62 120.0
C58 C57 P4 121.5(11)
C62 C57 P4 118.4(11)
C59 C58 C57 120.0
C59 C58 H58 120.0
C57 C58 H58 120.0
C58 C59 C60 120.0
C58 C59 H59 120.0
C60 C59 H59 120.0
C61 C60 C59 120.0
C61 C60 H60 120.0
C59 C60 H60 120.0
C60 C61 C62 120.0
C60 C61 H61 120.0
C62 C61 H61 120.0
C61 C62 C57 120.0
C61 C62 H62 120.0
C57 C62 H62 120.0
C58A C57A C62A 120.0
C58A C57A P4 117.8(17)
C62A C57A P4 122.0(17)
C57A C58A C59A 120.0
C57A C58A H58A 120.0
C59A C58A H58A 120.0
C60A C59A C58A 120.0
C60A C59A H59A 120.0
C58A C59A H59A 120.0
C61A C60A C59A 120.0
C61A C60A H60A 120.0
C59A C60A H60A 120.0
C60A C61A C62A 120.0
C60A C61A H61A 120.0
C62A C61A H61A 120.0
C61A C62A C57A 120.0
C61A C62A H62A 120.0
C57A C62A H62A 120.0
C64 C63 C68 120.0
C64 C63 P5 116.4(18)
C68 C63 P5 123.6(18)
C65 C64 C63 120.0
C65 C64 H64 120.0
C63 C64 H64 120.0
C64 C65 C66 120.0
C64 C65 H65 120.0
C66 C65 H65 120.0
C67 C66 C65 120.0
C67 C66 H66 120.0
C65 C66 H66 120.0
C66 C67 C68 120.0
C66 C67 H67 120.0
C68 C67 H67 120.0
C67 C68 C63 120.0
C67 C68 H68 120.0
C63 C68 H68 120.0
C64A C63A C68A 120.0
C64A C63A P5 120(2)
C68A C63A P5 120(2)
C65A C64A C63A 120.0
C65A C64A H64A 120.0
C63A C64A H64A 120.0
C64A C65A C66A 120.0
C64A C65A H65A 120.0
C66A C65A H65A 120.0
C67A C66A C65A 120.0
C67A C66A H66A 120.0
C65A C66A H66A 120.0
C66A C67A C68A 120.0
C66A C67A H67A 120.0
C68A C67A H67A 120.0
C67A C68A C63A 120.0
C67A C68A H68A 120.0
C63A C68A H68A 120.0
C70 C69 C74 120.0
C70 C69 P5 119.9(9)
C74 C69 P5 120.0(9)
C69 C70 C71 120.0
C69 C70 H70 120.0
C71 C70 H70 120.0
C70 C71 C72 120.0
C70 C71 H71 120.0
C72 C71 H71 120.0
C71 C72 C73 120.0
C71 C72 H72 120.0
C73 C72 H72 120.0
C74 C73 C72 120.0
C74 C73 H73 120.0
C72 C73 H73 120.0
C73 C74 C69 120.0
C73 C74 H74 120.0
C69 C74 H74 120.0
N9 C75 C76 108.0(18)
N9 C75 P5 126.7(15)
C76 C75 P5 125.1(17)
C77 C76 C75 101(2)
C77 C76 H76 129.4
C75 C76 H76 129.4
N10 C77 C76 115(2)
N10 C77 H77 122.7
C76 C77 H77 122.7
N11 C78 N9 113.9(16)
N11 C78 H78A 108.8
N9 C78 H78A 108.8
N11 C78 H78B 108.8
N9 C78 H78B 108.8
H78A C78 H78B 107.7
N12 C79 C80 117.3(18)
N12 C79 H79 121.4
C80 C79 H79 121.4
C81 C80 C79 100.4(17)
C81 C80 H80 129.8
C79 C80 H80 129.8
C80 C81 N11 107.4(16)
C80 C81 P6 132.3(15)
N11 C81 P6 120.2(12)
C83 C82 C87 118.7(14)
C83 C82 P6 119.5(12)
C87 C82 P6 121.2(13)
C84 C83 C82 120.0(16)
C84 C83 H83 120.0
C82 C83 H83 120.0
C85 C84 C83 121.1(17)
C85 C84 H84 119.5
C83 C84 H84 119.5
C84 C85 C86 121.7(18)
C84 C85 H85 119.2
C86 C85 H85 119.2
C85 C86 C87 118.9(17)
C85 C86 H86 120.6
C87 C86 H86 120.6
C86 C87 C82 119.6(16)
C86 C87 H87 120.2
C82 C87 H87 120.2
C93 C88 C89 119.9(15)
C93 C88 P6 119.0(11)
C89 C88 P6 120.8(13)
C90 C89 C88 119.4(15)
C90 C89 H89 120.3
C88 C89 H89 120.3
C91 C90 C89 120.9(15)
C91 C90 H90 119.5
C89 C90 H90 119.5
C90 C91 C92 120.9(16)
C90 C91 H91 119.6
C92 C91 H91 119.6
C91 C92 C93 119.5(15)
C91 C92 H92 120.2
C93 C92 H92 120.2
C88 C93 C92 119.3(15)
C88 C93 H93 120.4
C92 C93 H93 120.4

loop_
_geom_bond_atom_site_label_1
_geom_bond_atom_site_label_2
_geom_bond_distance
Au1 P3 2.356(4)
Au1 P1 2.380(4)
Au1 P2 2.430(4)
Au1 Cl1 2.849(4)
Au2 P4 2.357(4)
Au2 P6 2.382(4)
Au2 P5 2.390(4)
Au2 Cl1 2.818(4)
P1 C1 1.813(16)
P1 C13 1.819(16)
P1 C7 1.831(17)
P2 C20 1.799(15)
P2 C19 1.801(15)
P2 C26 1.814(15)
P3 C32 1.808(14)
P3 C44 1.819(14)
P3 C38 1.820(15)
P4 C50 1.815(16)
P4 C51 1.822(16)
P4 C57 1.825(10)
P4 C57A 1.841(11)
P5 C75 1.72(2)
P5 C69 1.803(11)
P5 C63A 1.816(13)
P5 C63 1.819(12)
P6 C82 1.802(14)
P6 C88 1.823(16)
P6 C81 1.830(17)
N1 N2 1.363(16)
N1 C13 1.369(19)
N1 C16 1.445(18)
N2 C15 1.32(2)
N3 N4 1.359(17)
N3 C19 1.373(19)
N3 C16 1.439(19)
N4 C17 1.33(2)
N5 N6 1.367(16)
N5 C44 1.369(17)
N5 C47 1.440(19)
N6 C46 1.34(2)
N7 C50 1.37(2)
N7 N8 1.374(16)
N7 C47 1.448(19)
N8 C48 1.32(2)
N9 N10 1.38(2)
N9 C75 1.39(2)
N9 C78 1.47(2)
N10 C77 1.36(3)
N11 N12 1.355(19)
N11 C81 1.39(2)
N11 C78 1.40(2)
N12 C79 1.27(2)
C1 C2 1.35(2)
C1 C6 1.38(2)
C2 C3 1.40(2)
C2 H2 0.9500
C3 C4 1.39(3)
C3 H3 0.9500
C4 C5 1.34(3)
C4 H4 0.9500
C5 C6 1.36(2)
C5 H5 0.9500
C6 H6 0.9500
C7 C8 1.34(2)
C7 C12 1.36(2)
C8 C9 1.34(2)
C8 H8 0.9500
C9 C10 1.39(3)
C9 H9 0.9500
C10 C11 1.41(3)
C10 H10 0.9500
C11 C12 1.42(2)
C11 H11 0.9500
C12 H12 0.9500
C13 C14 1.38(2)
C14 C15 1.39(2)
C14 H14 0.9500
C15 H15 0.9500
C16 H16A 0.9900
C16 H16B 0.9900
C17 C18 1.39(2)
C17 H17 0.9500
C18 C19 1.38(2)
C18 H18 0.9500
C20 C25 1.400(19)
C20 C21 1.41(2)
C21 C22 1.37(2)
C21 H21 0.9500
C22 C23 1.39(2)
C22 H22 0.9500
C23 C24 1.38(2)
C23 H23 0.9500
C24 C25 1.36(2)
C24 H24 0.9500
C25 H25 0.9500
C26 C27 1.35(2)
C26 C31 1.44(2)
C27 C28 1.41(2)
C27 H27 0.9500
C28 C29 1.37(2)
C28 H28 0.9500
C29 C30 1.34(2)
C29 H29 0.9500
C30 C31 1.40(2)
C30 H30 0.9500
C31 H31 0.9500
C32 C33 1.39(2)
C32 C37 1.39(2)
C33 C34 1.38(2)
C33 H33 0.9500
C34 C35 1.36(2)
C34 H34 0.9500
C35 C36 1.42(3)
C35 H35 0.9500
C36 C37 1.36(2)
C36 H36 0.9500
C37 H37 0.9500
C38 C39 1.37(2)
C38 C43 1.39(2)
C39 C40 1.40(2)
C39 H39 0.9500
C40 C41 1.38(2)
C40 H40 0.9500
C41 C42 1.37(2)
C41 H41 0.9500
C42 C43 1.41(2)
C42 H42 0.9500
C43 H43 0.9500
C44 C45 1.40(2)
C45 C46 1.39(2)
C45 H45 0.9500
C46 H46 0.9500
C47 H47A 0.9900
C47 H47B 0.9900
C48 C49 1.41(2)
C48 H48 0.9500
C49 C50 1.35(2)
C49 H49 0.9500
C51 C52 1.37(2)
C51 C56 1.44(2)
C52 C53 1.35(2)
C52 H52 0.9500
C53 C54 1.38(2)
C53 H53 0.9500
C54 C55 1.36(2)
C54 H54 0.9500
C55 C56 1.38(2)
C55 H55 0.9500
C56 H56 0.9500
C57 C58 1.3900
C57 C62 1.3900
C58 C59 1.3900
C58 H58 0.9500
C59 C60 1.3900
C59 H59 0.9500
C60 C61 1.3900
C60 H60 0.9500
C61 C62 1.3900
C61 H61 0.9500
C62 H62 0.9500
C57A C58A 1.3900
C57A C62A 1.3900
C58A C59A 1.3900
C58A H58A 0.9500
C59A C60A 1.3900
C59A H59A 0.9500
C60A C61A 1.3900
C60A H60A 0.9500
C61A C62A 1.3900
C61A H61A 0.9500
C62A H62A 0.9500
C63 C64 1.3900
C63 C68 1.3900
C64 C65 1.3900
C64 H64 0.9500
C65 C66 1.3900
C65 H65 0.9500
C66 C67 1.3900
C66 H66 0.9500
C67 C68 1.3900
C67 H67 0.9500
C68 H68 0.9500
C63A C64A 1.3900
C63A C68A 1.3900
C64A C65A 1.3900
C64A H64A 0.9500
C65A C66A 1.3900
C65A H65A 0.9500
C66A C67A 1.3900
C66A H66A 0.9500
C67A C68A 1.3900
C67A H67A 0.9500
C68A H68A 0.9500
C69 C70 1.3900
C69 C74 1.3900
C70 C71 1.3900
C70 H70 0.9500
C71 C72 1.3900
C71 H71 0.9500
C72 C73 1.3900
C72 H72 0.9500
C73 C74 1.3900
C73 H73 0.9500
C74 H74 0.9500
C75 C76 1.45(3)
C76 C77 1.44(3)
C76 H76 0.9500
C77 H77 0.9500
C78 H78A 0.9900
C78 H78B 0.9900
C79 C80 1.45(2)
C79 H79 0.9500
C80 C81 1.36(2)
C80 H80 0.9500
C82 C83 1.40(2)
C82 C87 1.41(2)
C83 C84 1.37(2)
C83 H83 0.9500
C84 C85 1.35(3)
C84 H84 0.9500
C85 C86 1.38(3)
C85 H85 0.9500
C86 C87 1.40(2)
C86 H86 0.9500
C87 H87 0.9500
C88 C93 1.38(2)
C88 C89 1.40(2)
C89 C90 1.37(2)
C89 H89 0.9500
C90 C91 1.35(2)
C90 H90 0.9500
C91 C92 1.38(2)
C91 H91 0.9500
C92 C93 1.39(2)
C92 H92 0.9500
C93 H93 0.9500
